data_1571639
loop_
_publ_author_name
'Gisbert, Yohan'
'Sim&#xf3;n Marqu&#xe9;s, Pablo'
'Baccini, Caterina'
'Abid, Seifallah'
'Saffon-Merceron, Nathalie'
'Rapenne, Gw&#xe9;na&#xeb;l'
'Kammerer, Claire'

_publ_section_title
;
 Copper-catalysed perarylation of cyclopentadiene: synthesis of
 hexaarylcyclopentadienes.
;
_journal_issue 24
_journal_name_full 'Chemical science'
_journal_page_first 9127
_journal_page_last 9137
_journal_paper_doi 10.1039/d4sc02458c
_journal_volume 15
_journal_year 2024
_chemical_formula_moiety 'C47 H38'
_chemical_formula_sum 'C47 H38'
_chemical_formula_weight 602.77
_space_group_crystal_system triclinic
_space_group_IT_number 2
_space_group_name_Hall '-P 1'
_space_group_name_H-M_alt 'P -1'
_atom_sites_solution_hydrogens geom
_atom_sites_solution_primary dual
_audit_creation_method SHELXL-2018/3
_audit_update_record
;
2024-05-13 deposited with the CCDC.	2024-05-15 downloaded from the CCDC.
;
_cell_angle_alpha 100.650(2)
_cell_angle_beta 106.0590(19)
_cell_angle_gamma 91.5785(19)
_cell_formula_units_Z 2
_cell_length_a 10.6181(5)
_cell_length_b 10.9815(6)
_cell_length_c 16.4791(9)
_cell_measurement_reflns_used 9988
_cell_measurement_temperature 193(2)
_cell_measurement_theta_max 27.31
_cell_measurement_theta_min 2.51
_cell_volume 1808.41(17)
_computing_cell_refinement 'Bruker SAINT'
_computing_data_collection 'Bruker APEX3'
_computing_data_reduction 'Bruker SAINT'
_computing_molecular_graphics 'Bruker SHELXTL'
_computing_publication_material 'Bruker SHELXTL'
_computing_structure_refinement 'SHELXL-2018/3 (Sheldrick, 2018)'
_computing_structure_solution 'SHELXT (Sheldrick 2015)'
_diffrn_ambient_temperature 193(2)
_diffrn_detector_area_resol_mean 7.3910
_diffrn_measured_fraction_theta_full 0.999
_diffrn_measured_fraction_theta_max 0.997
_diffrn_measurement_device_type 'Bruker D8-Venture Photon III-C14 detector'
_diffrn_measurement_method 'phi and omega scans'
_diffrn_radiation_type MoK\a
_diffrn_radiation_wavelength 0.71073
_diffrn_reflns_av_R_equivalents 0.0853
_diffrn_reflns_av_unetI/netI 0.0448
_diffrn_reflns_Laue_measured_fraction_full 0.999
_diffrn_reflns_Laue_measured_fraction_max 0.997
_diffrn_reflns_limit_h_max 13
_diffrn_reflns_limit_h_min -14
_diffrn_reflns_limit_k_max 14
_diffrn_reflns_limit_k_min -14
_diffrn_reflns_limit_l_max 21
_diffrn_reflns_limit_l_min -21
_diffrn_reflns_number 85443
_diffrn_reflns_point_group_measured_fraction_full 0.999
_diffrn_reflns_point_group_measured_fraction_max 0.997
_diffrn_reflns_theta_full 25.242
_diffrn_reflns_theta_max 28.323
_diffrn_reflns_theta_min 2.511
_diffrn_source 'fine-focus sealed tube'
_exptl_absorpt_coefficient_mu 0.062
_exptl_absorpt_correction_T_max 0.7374
_exptl_absorpt_correction_T_min 0.6944
_exptl_absorpt_correction_type multi-scan
_exptl_absorpt_process_details 'SADABS (Bruker-AXS)'
_exptl_crystal_colour yellow
_exptl_crystal_density_diffrn 1.107
_exptl_crystal_description needle
_exptl_crystal_F_000 640
_exptl_crystal_size_max 0.400
_exptl_crystal_size_mid 0.100
_exptl_crystal_size_min 0.060
_refine_diff_density_max 0.278
_refine_diff_density_min -0.196
_refine_diff_density_rms 0.046
_refine_ls_extinction_method none
_refine_ls_goodness_of_fit_ref 1.016
_refine_ls_hydrogen_treatment constr
_refine_ls_matrix_type full
_refine_ls_number_parameters 430
_refine_ls_number_reflns 8989
_refine_ls_number_restraints 0
_refine_ls_restrained_S_all 1.016
_refine_ls_R_factor_all 0.1002
_refine_ls_R_factor_gt 0.0575
_refine_ls_shift/su_max 0.000
_refine_ls_shift/su_mean 0.000
_refine_ls_structure_factor_coef Fsqd
_refine_ls_weighting_details 'w=1/[\s^2^(Fo^2^)+(0.0897P)^2^+0.4366P] where P=(Fo^2^+2Fc^2^)/3'
_refine_ls_weighting_scheme calc
_refine_ls_wR_factor_gt 0.1530
_refine_ls_wR_factor_ref 0.1796
_reflns_Friedel_coverage 0.000
_reflns_number_gt 5588
_reflns_number_total 8989
_reflns_threshold_expression 'I > 2\s(I)'
_cod_data_source_file d4sc02458c2.cif
_cod_data_source_block 6c
_cod_depositor_comments 'Adding full bibliography for 1571637--1571645.cif.'
_cod_original_cell_volume 1808.41(16)
_cod_database_code 1571639
_shelx_shelxl_version_number 2018/3
_shelx_space_group_comment
; 
The symmetry employed for this shelxl refinement is uniquely defined 
by the following loop, which should always be used as a source of 
symmetry information in preference to the above space-group names. 
They are only intended as comments. 
;
_shelx_estimated_absorpt_t_min 0.975
_shelx_estimated_absorpt_t_max 0.996
_exptl_absorpt_special_details
;
SADABS-2016/2 Krause, L., Herbst-Irmer, R., Sheldrick G.M. & Stalke D.,
 J. Appl. Cryst. 48 (2015) 3-10.
;

loop_
_space_group_symop_operation_xyz
'x, y, z'
'-x, -y, -z'

loop_
_atom_site_label
_atom_site_type_symbol
_atom_site_fract_x
_atom_site_fract_y
_atom_site_fract_z
_atom_site_U_iso_or_equiv
_atom_site_adp_type
_atom_site_occupancy
_atom_site_site_symmetry_order
_atom_site_calc_flag
_atom_site_refinement_flags_posn
_atom_site_refinement_flags_adp
_atom_site_refinement_flags_occupancy
_atom_site_disorder_assembly
_atom_site_disorder_group
C1 C 0.38289(18) 0.62735(15) 0.19797(11) 0.0322(4) Uani 1 1 d . . . . .
C2 C 0.33696(18) 0.75353(15) 0.17916(11) 0.0319(4) Uani 1 1 d . . . . .
C3 C 0.29306(17) 0.81605(15) 0.24456(11) 0.0299(4) Uani 1 1 d . . . . .
C4 C 0.31789(17) 0.74521(15) 0.31463(11) 0.0292(4) Uani 1 1 d . . . . .
C5 C 0.34989(17) 0.62891(15) 0.28384(11) 0.0316(4) Uani 1 1 d . . . . .
C6 C 0.53313(18) 0.62463(17) 0.21675(11) 0.0357(4) Uani 1 1 d . . . . .
C7 C 0.5959(2) 0.5153(2) 0.22469(16) 0.0527(6) Uani 1 1 d . . . . .
H7 H 0.544618 0.439850 0.217984 0.063 Uiso 1 1 calc R U . . .
C8 C 0.7307(2) 0.5146(2) 0.24205(19) 0.0654(7) Uani 1 1 d . . . . .
H8 H 0.769813 0.438433 0.246691 0.079 Uiso 1 1 calc R U . . .
C9 C 0.8100(2) 0.6210(2) 0.25281(18) 0.0613(6) Uani 1 1 d . . . . .
C10 C 0.7496(2) 0.7304(2) 0.24874(17) 0.0562(6) Uani 1 1 d . . . . .
H10 H 0.801994 0.806107 0.258586 0.067 Uiso 1 1 calc R U . . .
C11 C 0.6142(2) 0.73222(18) 0.23063(13) 0.0428(5) Uani 1 1 d . . . . .
H11 H 0.576018 0.809080 0.227649 0.051 Uiso 1 1 calc R U . . .
C12 C 0.9560(3) 0.6169(3) 0.2658(3) 0.1059(13) Uani 1 1 d . . . . .
H12A H 0.973452 0.536625 0.235383 0.159 Uiso 1 1 calc R U . . .
H12B H 1.001189 0.627369 0.327491 0.159 Uiso 1 1 calc R U . . .
H12C H 0.988081 0.684059 0.243050 0.159 Uiso 1 1 calc R U . . .
C13 C 0.30266(18) 0.52199(16) 0.12486(11) 0.0337(4) Uani 1 1 d . . . . .
C14 C 0.3528(2) 0.44996(18) 0.06447(13) 0.0446(5) Uani 1 1 d . . . . .
H14 H 0.442578 0.464385 0.066963 0.054 Uiso 1 1 calc R U . . .
C15 C 0.2731(2) 0.35670(19) 0.00019(14) 0.0509(5) Uani 1 1 d . . . . .
H15 H 0.309791 0.308408 -0.040294 0.061 Uiso 1 1 calc R U . . .
C16 C 0.1422(2) 0.33287(18) -0.00603(13) 0.0442(5) Uani 1 1 d . . . . .
C17 C 0.0914(2) 0.40667(18) 0.05300(13) 0.0423(5) Uani 1 1 d . . . . .
H17 H 0.001043 0.393505 0.049497 0.051 Uiso 1 1 calc R U . . .
C18 C 0.17026(19) 0.49953(17) 0.11719(12) 0.0379(4) Uani 1 1 d . . . . .
H18 H 0.132780 0.548854 0.156793 0.045 Uiso 1 1 calc R U . . .
C19 C 0.0554(3) 0.2308(2) -0.07399(15) 0.0603(6) Uani 1 1 d . . . . .
H19A H 0.038909 0.161362 -0.047507 0.090 Uiso 1 1 calc R U . . .
H19B H 0.099070 0.202055 -0.118365 0.090 Uiso 1 1 calc R U . . .
H19C H -0.028384 0.262594 -0.100318 0.090 Uiso 1 1 calc R U . . .
C20 C 0.33512(18) 0.80626(16) 0.10512(11) 0.0337(4) Uani 1 1 d . . . . .
C21 C 0.3888(2) 0.74929(18) 0.03922(12) 0.0419(4) Uani 1 1 d . . . . .
H21 H 0.425259 0.671663 0.042250 0.050 Uiso 1 1 calc R U . . .
C22 C 0.3888(2) 0.8049(2) -0.02927(12) 0.0457(5) Uani 1 1 d . . . . .
H22 H 0.424168 0.764136 -0.073102 0.055 Uiso 1 1 calc R U . . .
C23 C 0.3377(2) 0.92059(19) -0.03554(12) 0.0435(5) Uani 1 1 d . . . . .
C24 C 0.2860(2) 0.97710(18) 0.02845(12) 0.0402(4) Uani 1 1 d . . . . .
H24 H 0.252158 1.055779 0.025070 0.048 Uiso 1 1 calc R U . . .
C25 C 0.28132(18) 0.92264(17) 0.09907(11) 0.0347(4) Uani 1 1 d . . . . .
C26 C 0.21616(18) 0.97880(15) 0.16231(11) 0.0327(4) Uani 1 1 d . . . . .
C27 C 0.14015(19) 1.08157(17) 0.15098(12) 0.0375(4) Uani 1 1 d . . . . .
H27 H 0.142129 1.122601 0.105346 0.045 Uiso 1 1 calc R U . . .
C28 C 0.06363(19) 1.12420(17) 0.20347(13) 0.0402(4) Uani 1 1 d . . . . .
C29 C 0.05860(19) 1.06082(17) 0.26891(13) 0.0395(4) Uani 1 1 d . . . . .
H29 H 0.001452 1.085156 0.303234 0.047 Uiso 1 1 calc R U . . .
C30 C 0.13487(19) 0.96411(17) 0.28430(12) 0.0360(4) Uani 1 1 d . . . . .
H30 H 0.131248 0.924074 0.330115 0.043 Uiso 1 1 calc R U . . .
C31 C 0.21842(17) 0.92297(15) 0.23360(11) 0.0314(4) Uani 1 1 d . . . . .
C32 C 0.3384(3) 0.9802(2) -0.11061(13) 0.0558(6) Uani 1 1 d . . . . .
H32A H 0.264312 0.942742 -0.160365 0.084 Uiso 1 1 calc R U . . .
H32B H 0.421034 0.967056 -0.125223 0.084 Uiso 1 1 calc R U . . .
H32C H 0.330198 1.069567 -0.095157 0.084 Uiso 1 1 calc R U . . .
C33 C -0.0144(2) 1.2359(2) 0.19156(16) 0.0558(6) Uani 1 1 d . . . . .
H33A H 0.045982 1.311299 0.208227 0.084 Uiso 1 1 calc R U . . .
H33B H -0.074164 1.242772 0.227755 0.084 Uiso 1 1 calc R U . . .
H33C H -0.065450 1.226145 0.130962 0.084 Uiso 1 1 calc R U . . .
C34 C 0.32375(17) 0.78337(15) 0.40399(11) 0.0302(4) Uani 1 1 d . . . . .
C35 C 0.33673(18) 0.90942(16) 0.44616(11) 0.0339(4) Uani 1 1 d . . . . .
H35 H 0.334090 0.972584 0.413491 0.041 Uiso 1 1 calc R U . . .
C36 C 0.3530(2) 0.94257(17) 0.53268(12) 0.0394(4) Uani 1 1 d . . . . .
H36 H 0.362748 1.028139 0.559199 0.047 Uiso 1 1 calc R U . . .
C37 C 0.3555(2) 0.85200(18) 0.58312(12) 0.0426(5) Uani 1 1 d . . . . .
C38 C 0.3467(2) 0.72887(17) 0.54365(12) 0.0398(4) Uani 1 1 d . . . . .
H38 H 0.349774 0.667066 0.577431 0.048 Uiso 1 1 calc R U . . .
C39 C 0.33344(18) 0.69115(15) 0.45508(11) 0.0327(4) Uani 1 1 d . . . . .
C40 C 0.33685(18) 0.56154(15) 0.41553(11) 0.0335(4) Uani 1 1 d . . . . .
C41 C 0.3301(2) 0.46516(17) 0.46048(13) 0.0395(4) Uani 1 1 d . . . . .
H41 H 0.322265 0.486248 0.517335 0.047 Uiso 1 1 calc R U . . .
C42 C 0.3344(2) 0.34208(17) 0.42570(13) 0.0420(5) Uani 1 1 d . . . . .
C43 C 0.3455(2) 0.31285(17) 0.34161(13) 0.0432(5) Uani 1 1 d . . . . .
H43 H 0.347332 0.228269 0.315928 0.052 Uiso 1 1 calc R U . . .
C44 C 0.3538(2) 0.40345(17) 0.29528(12) 0.0394(4) Uani 1 1 d . . . . .
H44 H 0.361385 0.380377 0.238472 0.047 Uiso 1 1 calc R U . . .
C45 C 0.35112(18) 0.53052(15) 0.33108(11) 0.0333(4) Uani 1 1 d . . . . .
C46 C 0.3727(3) 0.8899(2) 0.67858(14) 0.0628(7) Uani 1 1 d . . . . .
H46A H 0.459025 0.935457 0.706890 0.094 Uiso 1 1 calc R U . . .
H46B H 0.366511 0.815542 0.702676 0.094 Uiso 1 1 calc R U . . .
H46C H 0.303643 0.943386 0.688174 0.094 Uiso 1 1 calc R U . . .
C47 C 0.3281(2) 0.24273(19) 0.47637(15) 0.0521(5) Uani 1 1 d . . . . .
H47A H 0.405205 0.194823 0.479607 0.078 Uiso 1 1 calc R U . . .
H47B H 0.247967 0.187210 0.447852 0.078 Uiso 1 1 calc R U . . .
H47C H 0.326885 0.281345 0.534703 0.078 Uiso 1 1 calc R U . . .

loop_
_atom_site_aniso_label
_atom_site_aniso_U_11
_atom_site_aniso_U_22
_atom_site_aniso_U_33
_atom_site_aniso_U_23
_atom_site_aniso_U_13
_atom_site_aniso_U_12
C1 0.0415(10) 0.0244(8) 0.0296(9) 0.0046(7) 0.0086(7) 0.0058(7)
C2 0.0405(9) 0.0235(8) 0.0289(9) 0.0045(7) 0.0059(7) 0.0032(7)
C3 0.0364(9) 0.0224(8) 0.0285(8) 0.0052(6) 0.0055(7) 0.0016(7)
C4 0.0363(9) 0.0221(8) 0.0274(8) 0.0062(6) 0.0051(7) 0.0021(6)
C5 0.0381(9) 0.0241(8) 0.0276(8) 0.0032(7) 0.0028(7) 0.0023(7)
C6 0.0424(10) 0.0318(9) 0.0314(9) 0.0031(7) 0.0100(8) 0.0065(8)
C7 0.0512(13) 0.0344(11) 0.0723(16) 0.0114(10) 0.0162(11) 0.0109(9)
C8 0.0539(14) 0.0510(14) 0.096(2) 0.0222(13) 0.0227(13) 0.0230(11)
C9 0.0494(13) 0.0608(15) 0.0837(18) 0.0251(13) 0.0279(13) 0.0139(11)
C10 0.0458(12) 0.0512(13) 0.0745(16) 0.0180(12) 0.0185(11) 0.0026(10)
C11 0.0449(11) 0.0332(10) 0.0491(12) 0.0057(8) 0.0133(9) 0.0055(8)
C12 0.0553(17) 0.104(3) 0.186(4) 0.064(3) 0.056(2) 0.0304(17)
C13 0.0444(10) 0.0250(8) 0.0288(9) 0.0054(7) 0.0058(7) 0.0042(7)
C14 0.0505(12) 0.0354(10) 0.0447(11) -0.0009(9) 0.0140(9) 0.0044(9)
C15 0.0645(14) 0.0379(11) 0.0439(12) -0.0065(9) 0.0144(10) 0.0051(10)
C16 0.0580(13) 0.0299(10) 0.0346(10) 0.0049(8) -0.0018(9) 0.0011(9)
C17 0.0434(11) 0.0393(10) 0.0385(10) 0.0122(8) 0.0001(8) 0.0011(8)
C18 0.0475(11) 0.0320(9) 0.0328(9) 0.0074(8) 0.0083(8) 0.0064(8)
C19 0.0711(16) 0.0419(12) 0.0488(13) -0.0006(10) -0.0073(11) -0.0020(11)
C20 0.0429(10) 0.0296(9) 0.0273(9) 0.0051(7) 0.0083(7) 0.0029(7)
C21 0.0560(12) 0.0359(10) 0.0342(10) 0.0057(8) 0.0139(9) 0.0091(9)
C22 0.0618(13) 0.0465(12) 0.0307(10) 0.0058(8) 0.0173(9) 0.0070(10)
C23 0.0558(12) 0.0455(11) 0.0284(9) 0.0108(8) 0.0088(8) 0.0014(9)
C24 0.0518(11) 0.0359(10) 0.0322(10) 0.0119(8) 0.0078(8) 0.0047(8)
C25 0.0435(10) 0.0314(9) 0.0275(9) 0.0084(7) 0.0062(7) 0.0027(7)
C26 0.0405(10) 0.0248(8) 0.0300(9) 0.0063(7) 0.0052(7) 0.0013(7)
C27 0.0487(11) 0.0289(9) 0.0353(10) 0.0120(8) 0.0089(8) 0.0065(8)
C28 0.0455(11) 0.0274(9) 0.0461(11) 0.0114(8) 0.0077(9) 0.0079(8)
C29 0.0429(10) 0.0342(10) 0.0432(11) 0.0095(8) 0.0137(8) 0.0093(8)
C30 0.0441(10) 0.0313(9) 0.0330(9) 0.0093(7) 0.0096(8) 0.0048(8)
C31 0.0391(9) 0.0233(8) 0.0290(9) 0.0054(7) 0.0052(7) 0.0014(7)
C32 0.0792(16) 0.0596(14) 0.0329(11) 0.0177(10) 0.0178(11) 0.0054(12)
C33 0.0650(14) 0.0428(12) 0.0682(15) 0.0245(11) 0.0226(12) 0.0222(10)
C34 0.0375(9) 0.0245(8) 0.0275(8) 0.0060(7) 0.0071(7) 0.0028(7)
C35 0.0462(10) 0.0225(8) 0.0323(9) 0.0074(7) 0.0085(8) 0.0036(7)
C36 0.0556(12) 0.0269(9) 0.0348(10) 0.0026(7) 0.0139(9) 0.0038(8)
C37 0.0622(13) 0.0349(10) 0.0304(9) 0.0062(8) 0.0128(9) 0.0052(9)
C38 0.0580(12) 0.0306(9) 0.0323(9) 0.0121(8) 0.0120(9) 0.0030(8)
C39 0.0427(10) 0.0246(8) 0.0294(9) 0.0062(7) 0.0075(7) 0.0024(7)
C40 0.0417(10) 0.0226(8) 0.0316(9) 0.0069(7) 0.0021(7) 0.0000(7)
C41 0.0518(11) 0.0288(9) 0.0369(10) 0.0117(8) 0.0080(8) 0.0008(8)
C42 0.0487(11) 0.0283(9) 0.0445(11) 0.0121(8) 0.0033(9) 0.0000(8)
C43 0.0550(12) 0.0233(9) 0.0433(11) 0.0053(8) 0.0017(9) 0.0026(8)
C44 0.0508(11) 0.0264(9) 0.0345(10) 0.0049(7) 0.0023(8) 0.0037(8)
C45 0.0410(10) 0.0224(8) 0.0314(9) 0.0064(7) 0.0011(7) 0.0028(7)
C46 0.111(2) 0.0449(13) 0.0340(11) 0.0077(9) 0.0228(12) 0.0121(13)
C47 0.0685(15) 0.0312(10) 0.0555(13) 0.0182(9) 0.0102(11) 0.0000(10)

loop_
_atom_type_symbol
_atom_type_description
_atom_type_scat_dispersion_real
_atom_type_scat_dispersion_imag
_atom_type_scat_source
C C 0.0033 0.0016 'International Tables Vol C Tables 4.2.6.8 and 6.1.1.4'
H H 0.0000 0.0000 'International Tables Vol C Tables 4.2.6.8 and 6.1.1.4'

loop_
_geom_angle_atom_site_label_1
_geom_angle_atom_site_label_2
_geom_angle_atom_site_label_3
_geom_angle
_geom_angle_site_symmetry_1
_geom_angle_site_symmetry_3
_geom_angle_publ_flag
C2 C1 C6 111.77(15) . . ?
C2 C1 C13 109.46(14) . . ?
C6 C1 C13 114.43(14) . . ?
C2 C1 C5 100.44(13) . . ?
C6 C1 C5 107.34(14) . . ?
C13 C1 C5 112.53(14) . . ?
C3 C2 C20 120.93(15) . . ?
C3 C2 C1 110.59(15) . . ?
C20 C2 C1 128.48(15) . . ?
C2 C3 C31 120.80(15) . . ?
C2 C3 C4 108.79(14) . . ?
C31 C3 C4 129.79(15) . . ?
C5 C4 C34 120.64(15) . . ?
C5 C4 C3 108.45(15) . . ?
C34 C4 C3 130.65(15) . . ?
C4 C5 C45 120.71(16) . . ?
C4 C5 C1 109.78(14) . . ?
C45 C5 C1 129.50(15) . . ?
C11 C6 C7 116.29(18) . . ?
C11 C6 C1 121.49(16) . . ?
C7 C6 C1 122.15(17) . . ?
C8 C7 C6 121.4(2) . . ?
C8 C7 H7 119.3 . . ?
C6 C7 H7 119.3 . . ?
C9 C8 C7 121.9(2) . . ?
C9 C8 H8 119.1 . . ?
C7 C8 H8 119.1 . . ?
C8 C9 C10 117.1(2) . . ?
C8 C9 C12 121.1(2) . . ?
C10 C9 C12 121.8(2) . . ?
C9 C10 C11 121.5(2) . . ?
C9 C10 H10 119.2 . . ?
C11 C10 H10 119.2 . . ?
C10 C11 C6 121.65(19) . . ?
C10 C11 H11 119.2 . . ?
C6 C11 H11 119.2 . . ?
C9 C12 H12A 109.5 . . ?
C9 C12 H12B 109.5 . . ?
H12A C12 H12B 109.5 . . ?
C9 C12 H12C 109.5 . . ?
H12A C12 H12C 109.5 . . ?
H12B C12 H12C 109.5 . . ?
C18 C13 C14 117.46(17) . . ?
C18 C13 C1 117.99(16) . . ?
C14 C13 C1 124.53(17) . . ?
C13 C14 C15 120.8(2) . . ?
C13 C14 H14 119.6 . . ?
C15 C14 H14 119.6 . . ?
C16 C15 C14 121.56(19) . . ?
C16 C15 H15 119.2 . . ?
C14 C15 H15 119.2 . . ?
C15 C16 C17 117.65(18) . . ?
C15 C16 C19 122.2(2) . . ?
C17 C16 C19 120.1(2) . . ?
C16 C17 C18 121.0(2) . . ?
C16 C17 H17 119.5 . . ?
C18 C17 H17 119.5 . . ?
C13 C18 C17 121.48(18) . . ?
C13 C18 H18 119.3 . . ?
C17 C18 H18 119.3 . . ?
C16 C19 H19A 109.5 . . ?
C16 C19 H19B 109.5 . . ?
H19A C19 H19B 109.5 . . ?
C16 C19 H19C 109.5 . . ?
H19A C19 H19C 109.5 . . ?
H19B C19 H19C 109.5 . . ?
C21 C20 C25 118.37(16) . . ?
C21 C20 C2 122.77(16) . . ?
C25 C20 C2 118.83(16) . . ?
C22 C21 C20 120.96(18) . . ?
C22 C21 H21 119.5 . . ?
C20 C21 H21 119.5 . . ?
C21 C22 C23 121.34(18) . . ?
C21 C22 H22 119.3 . . ?
C23 C22 H22 119.3 . . ?
C24 C23 C22 118.15(18) . . ?
C24 C23 C32 121.06(19) . . ?
C22 C23 C32 120.78(19) . . ?
C23 C24 C25 122.60(18) . . ?
C23 C24 H24 118.7 . . ?
C25 C24 H24 118.7 . . ?
C24 C25 C20 118.57(17) . . ?
C24 C25 C26 121.77(16) . . ?
C20 C25 C26 119.56(16) . . ?
C27 C26 C31 118.19(16) . . ?
C27 C26 C25 122.03(16) . . ?
C31 C26 C25 119.54(15) . . ?
C28 C27 C26 122.50(17) . . ?
C28 C27 H27 118.7 . . ?
C26 C27 H27 118.7 . . ?
C27 C28 C29 118.21(16) . . ?
C27 C28 C33 121.67(18) . . ?
C29 C28 C33 120.12(19) . . ?
C30 C29 C28 121.05(18) . . ?
C30 C29 H29 119.5 . . ?
C28 C29 H29 119.5 . . ?
C29 C30 C31 121.34(17) . . ?
C29 C30 H30 119.3 . . ?
C31 C30 H30 119.3 . . ?
C30 C31 C26 118.35(16) . . ?
C30 C31 C3 122.51(16) . . ?
C26 C31 C3 118.64(16) . . ?
C23 C32 H32A 109.5 . . ?
C23 C32 H32B 109.5 . . ?
H32A C32 H32B 109.5 . . ?
C23 C32 H32C 109.5 . . ?
H32A C32 H32C 109.5 . . ?
H32B C32 H32C 109.5 . . ?
C28 C33 H33A 109.5 . . ?
C28 C33 H33B 109.5 . . ?
H33A C33 H33B 109.5 . . ?
C28 C33 H33C 109.5 . . ?
H33A C33 H33C 109.5 . . ?
H33B C33 H33C 109.5 . . ?
C35 C34 C39 117.91(15) . . ?
C35 C34 C4 123.07(15) . . ?
C39 C34 C4 118.55(15) . . ?
C36 C35 C34 121.60(16) . . ?
C36 C35 H35 119.2 . . ?
C34 C35 H35 119.2 . . ?
C35 C36 C37 120.99(17) . . ?
C35 C36 H36 119.5 . . ?
C37 C36 H36 119.5 . . ?
C38 C37 C36 118.21(17) . . ?
C38 C37 C46 121.30(18) . . ?
C36 C37 C46 120.45(18) . . ?
C37 C38 C39 122.42(17) . . ?
C37 C38 H38 118.8 . . ?
C39 C38 H38 118.8 . . ?
C38 C39 C34 118.72(15) . . ?
C38 C39 C40 121.96(16) . . ?
C34 C39 C40 119.23(15) . . ?
C41 C40 C45 118.66(16) . . ?
C41 C40 C39 121.25(17) . . ?
C45 C40 C39 120.06(15) . . ?
C42 C41 C40 122.93(18) . . ?
C42 C41 H41 118.5 . . ?
C40 C41 H41 118.5 . . ?
C41 C42 C43 117.66(17) . . ?
C41 C42 C47 121.01(19) . . ?
C43 C42 C47 121.33(18) . . ?
C44 C43 C42 121.73(17) . . ?
C44 C43 H43 119.1 . . ?
C42 C43 H43 119.1 . . ?
C43 C44 C45 120.93(18) . . ?
C43 C44 H44 119.5 . . ?
C45 C44 H44 119.5 . . ?
C44 C45 C40 118.06(16) . . ?
C44 C45 C5 123.59(16) . . ?
C40 C45 C5 118.09(15) . . ?
C37 C46 H46A 109.5 . . ?
C37 C46 H46B 109.5 . . ?
H46A C46 H46B 109.5 . . ?
C37 C46 H46C 109.5 . . ?
H46A C46 H46C 109.5 . . ?
H46B C46 H46C 109.5 . . ?
C42 C47 H47A 109.5 . . ?
C42 C47 H47B 109.5 . . ?
H47A C47 H47B 109.5 . . ?
C42 C47 H47C 109.5 . . ?
H47A C47 H47C 109.5 . . ?
H47B C47 H47C 109.5 . . ?

loop_
_geom_bond_atom_site_label_1
_geom_bond_atom_site_label_2
_geom_bond_distance
_geom_bond_site_symmetry_2
_geom_bond_publ_flag
C1 C2 1.538(2) . ?
C1 C6 1.541(3) . ?
C1 C13 1.542(2) . ?
C1 C5 1.546(2) . ?
C2 C3 1.368(2) . ?
C2 C20 1.440(2) . ?
C3 C31 1.446(2) . ?
C3 C4 1.477(2) . ?
C4 C5 1.373(2) . ?
C4 C34 1.438(2) . ?
C5 C45 1.442(2) . ?
C6 C11 1.387(3) . ?
C6 C7 1.399(3) . ?
C7 C8 1.381(3) . ?
C7 H7 0.9500 . ?
C8 C9 1.376(4) . ?
C8 H8 0.9500 . ?
C9 C10 1.381(3) . ?
C9 C12 1.507(3) . ?
C10 C11 1.386(3) . ?
C10 H10 0.9500 . ?
C11 H11 0.9500 . ?
C12 H12A 0.9800 . ?
C12 H12B 0.9800 . ?
C12 H12C 0.9800 . ?
C13 C18 1.387(3) . ?
C13 C14 1.388(3) . ?
C14 C15 1.394(3) . ?
C14 H14 0.9500 . ?
C15 C16 1.380(3) . ?
C15 H15 0.9500 . ?
C16 C17 1.385(3) . ?
C16 C19 1.506(3) . ?
C17 C18 1.387(3) . ?
C17 H17 0.9500 . ?
C18 H18 0.9500 . ?
C19 H19A 0.9800 . ?
C19 H19B 0.9800 . ?
C19 H19C 0.9800 . ?
C20 C21 1.416(3) . ?
C20 C25 1.423(2) . ?
C21 C22 1.379(3) . ?
C21 H21 0.9500 . ?
C22 C23 1.406(3) . ?
C22 H22 0.9500 . ?
C23 C24 1.377(3) . ?
C23 C32 1.504(3) . ?
C24 C25 1.415(3) . ?
C24 H24 0.9500 . ?
C25 C26 1.459(3) . ?
C26 C27 1.416(2) . ?
C26 C31 1.417(2) . ?
C27 C28 1.374(3) . ?
C27 H27 0.9500 . ?
C28 C29 1.399(3) . ?
C28 C33 1.511(3) . ?
C29 C30 1.372(3) . ?
C29 H29 0.9500 . ?
C30 C31 1.408(3) . ?
C30 H30 0.9500 . ?
C32 H32A 0.9800 . ?
C32 H32B 0.9800 . ?
C32 H32C 0.9800 . ?
C33 H33A 0.9800 . ?
C33 H33B 0.9800 . ?
C33 H33C 0.9800 . ?
C34 C35 1.414(2) . ?
C34 C39 1.421(2) . ?
C35 C36 1.365(3) . ?
C35 H35 0.9500 . ?
C36 C37 1.405(3) . ?
C36 H36 0.9500 . ?
C37 C38 1.377(3) . ?
C37 C46 1.509(3) . ?
C38 C39 1.408(3) . ?
C38 H38 0.9500 . ?
C39 C40 1.458(2) . ?
C40 C41 1.410(2) . ?
C40 C45 1.421(3) . ?
C41 C42 1.374(3) . ?
C41 H41 0.9500 . ?
C42 C43 1.402(3) . ?
C42 C47 1.502(3) . ?
C43 C44 1.376(3) . ?
C43 H43 0.9500 . ?
C44 C45 1.415(2) . ?
C44 H44 0.9500 . ?
C46 H46A 0.9800 . ?
C46 H46B 0.9800 . ?
C46 H46C 0.9800 . ?
C47 H47A 0.9800 . ?
C47 H47B 0.9800 . ?
C47 H47C 0.9800 . ?

loop_
_geom_torsion_atom_site_label_1
_geom_torsion_atom_site_label_2
_geom_torsion_atom_site_label_3
_geom_torsion_atom_site_label_4
_geom_torsion
_geom_torsion_site_symmetry_1
_geom_torsion_site_symmetry_2
_geom_torsion_site_symmetry_3
_geom_torsion_site_symmetry_4
_geom_torsion_publ_flag
C6 C1 C2 C3 -110.94(17) . . . . ?
C13 C1 C2 C3 121.22(16) . . . . ?
C5 C1 C2 C3 2.64(19) . . . . ?
C6 C1 C2 C20 69.7(2) . . . . ?
C13 C1 C2 C20 -58.2(2) . . . . ?
C5 C1 C2 C20 -176.77(17) . . . . ?
C20 C2 C3 C31 13.3(3) . . . . ?
C1 C2 C3 C31 -166.17(15) . . . . ?
C20 C2 C3 C4 -174.91(15) . . . . ?
C1 C2 C3 C4 5.6(2) . . . . ?
C2 C3 C4 C5 -12.8(2) . . . . ?
C31 C3 C4 C5 157.99(18) . . . . ?
C2 C3 C4 C34 161.24(18) . . . . ?
C31 C3 C4 C34 -27.9(3) . . . . ?
C34 C4 C5 C45 18.9(3) . . . . ?
C3 C4 C5 C45 -166.30(15) . . . . ?
C34 C4 C5 C1 -160.20(16) . . . . ?
C3 C4 C5 C1 14.58(19) . . . . ?
C2 C1 C5 C4 -10.67(18) . . . . ?
C6 C1 C5 C4 106.24(16) . . . . ?
C13 C1 C5 C4 -126.98(16) . . . . ?
C2 C1 C5 C45 170.31(17) . . . . ?
C6 C1 C5 C45 -72.8(2) . . . . ?
C13 C1 C5 C45 54.0(2) . . . . ?
C2 C1 C6 C11 11.4(2) . . . . ?
C13 C1 C6 C11 136.54(18) . . . . ?
C5 C1 C6 C11 -97.8(2) . . . . ?
C2 C1 C6 C7 -171.59(18) . . . . ?
C13 C1 C6 C7 -46.5(2) . . . . ?
C5 C1 C6 C7 79.2(2) . . . . ?
C11 C6 C7 C8 -2.4(3) . . . . ?
C1 C6 C7 C8 -179.6(2) . . . . ?
C6 C7 C8 C9 0.3(4) . . . . ?
C7 C8 C9 C10 2.4(4) . . . . ?
C7 C8 C9 C12 -175.9(3) . . . . ?
C8 C9 C10 C11 -2.9(4) . . . . ?
C12 C9 C10 C11 175.3(3) . . . . ?
C9 C10 C11 C6 0.8(4) . . . . ?
C7 C6 C11 C10 1.9(3) . . . . ?
C1 C6 C11 C10 179.08(19) . . . . ?
C2 C1 C13 C18 -68.6(2) . . . . ?
C6 C1 C13 C18 165.05(15) . . . . ?
C5 C1 C13 C18 42.2(2) . . . . ?
C2 C1 C13 C14 109.5(2) . . . . ?
C6 C1 C13 C14 -16.8(3) . . . . ?
C5 C1 C13 C14 -139.70(18) . . . . ?
C18 C13 C14 C15 -1.6(3) . . . . ?
C1 C13 C14 C15 -179.77(18) . . . . ?
C13 C14 C15 C16 0.2(3) . . . . ?
C14 C15 C16 C17 1.2(3) . . . . ?
C14 C15 C16 C19 -178.8(2) . . . . ?
C15 C16 C17 C18 -1.3(3) . . . . ?
C19 C16 C17 C18 178.69(18) . . . . ?
C14 C13 C18 C17 1.6(3) . . . . ?
C1 C13 C18 C17 179.83(16) . . . . ?
C16 C17 C18 C13 -0.1(3) . . . . ?
C3 C2 C20 C21 175.03(18) . . . . ?
C1 C2 C20 C21 -5.6(3) . . . . ?
C3 C2 C20 C25 -2.7(3) . . . . ?
C1 C2 C20 C25 176.61(17) . . . . ?
C25 C20 C21 C22 -0.1(3) . . . . ?
C2 C20 C21 C22 -177.89(18) . . . . ?
C20 C21 C22 C23 1.0(3) . . . . ?
C21 C22 C23 C24 -0.6(3) . . . . ?
C21 C22 C23 C32 180.0(2) . . . . ?
C22 C23 C24 C25 -0.7(3) . . . . ?
C32 C23 C24 C25 178.71(19) . . . . ?
C23 C24 C25 C20 1.6(3) . . . . ?
C23 C24 C25 C26 -174.68(19) . . . . ?
C21 C20 C25 C24 -1.1(3) . . . . ?
C2 C20 C25 C24 176.75(17) . . . . ?
C21 C20 C25 C26 175.22(17) . . . . ?
C2 C20 C25 C26 -6.9(3) . . . . ?
C24 C25 C26 C27 8.1(3) . . . . ?
C20 C25 C26 C27 -168.12(17) . . . . ?
C24 C25 C26 C31 -177.70(17) . . . . ?
C20 C25 C26 C31 6.1(3) . . . . ?
C31 C26 C27 C28 -3.6(3) . . . . ?
C25 C26 C27 C28 170.66(18) . . . . ?
C26 C27 C28 C29 -1.8(3) . . . . ?
C26 C27 C28 C33 178.57(19) . . . . ?
C27 C28 C29 C30 4.5(3) . . . . ?
C33 C28 C29 C30 -175.9(2) . . . . ?
C28 C29 C30 C31 -1.6(3) . . . . ?
C29 C30 C31 C26 -3.9(3) . . . . ?
C29 C30 C31 C3 -175.69(17) . . . . ?
C27 C26 C31 C30 6.3(2) . . . . ?
C25 C26 C31 C30 -168.09(16) . . . . ?
C27 C26 C31 C3 178.47(16) . . . . ?
C25 C26 C31 C3 4.0(2) . . . . ?
C2 C3 C31 C30 157.91(17) . . . . ?
C4 C3 C31 C30 -12.0(3) . . . . ?
C2 C3 C31 C26 -13.9(3) . . . . ?
C4 C3 C31 C26 176.24(17) . . . . ?
C5 C4 C34 C35 157.67(18) . . . . ?
C3 C4 C34 C35 -15.8(3) . . . . ?
C5 C4 C34 C39 -14.2(3) . . . . ?
C3 C4 C34 C39 172.30(17) . . . . ?
C39 C34 C35 C36 -2.5(3) . . . . ?
C4 C34 C35 C36 -174.47(18) . . . . ?
C34 C35 C36 C37 -1.0(3) . . . . ?
C35 C36 C37 C38 2.7(3) . . . . ?
C35 C36 C37 C46 -179.6(2) . . . . ?
C36 C37 C38 C39 -1.0(3) . . . . ?
C46 C37 C38 C39 -178.6(2) . . . . ?
C37 C38 C39 C34 -2.4(3) . . . . ?
C37 C38 C39 C40 174.05(19) . . . . ?
C35 C34 C39 C38 4.1(3) . . . . ?
C4 C34 C39 C38 176.44(17) . . . . ?
C35 C34 C39 C40 -172.46(17) . . . . ?
C4 C34 C39 C40 -0.1(3) . . . . ?
C38 C39 C40 C41 11.4(3) . . . . ?
C34 C39 C40 C41 -172.12(17) . . . . ?
C38 C39 C40 C45 -166.67(18) . . . . ?
C34 C39 C40 C45 9.8(3) . . . . ?
C45 C40 C41 C42 -1.2(3) . . . . ?
C39 C40 C41 C42 -179.30(19) . . . . ?
C40 C41 C42 C43 -0.3(3) . . . . ?
C40 C41 C42 C47 179.48(19) . . . . ?
C41 C42 C43 C44 0.9(3) . . . . ?
C47 C42 C43 C44 -178.81(19) . . . . ?
C42 C43 C44 C45 -0.1(3) . . . . ?
C43 C44 C45 C40 -1.3(3) . . . . ?
C43 C44 C45 C5 -175.38(18) . . . . ?
C41 C40 C45 C44 1.9(3) . . . . ?
C39 C40 C45 C44 -179.93(17) . . . . ?
C41 C40 C45 C5 176.32(17) . . . . ?
C39 C40 C45 C5 -5.5(3) . . . . ?
C4 C5 C45 C44 165.28(18) . . . . ?
C1 C5 C45 C44 -15.8(3) . . . . ?
C4 C5 C45 C40 -8.8(3) . . . . ?
C1 C5 C45 C40 170.15(17) . . . . ?
